data_7013598
loop_
_publ_author_name
'Luke E. Turner'
'Matthew G. Thorn'
'R. D. Swartz II'
'Robert W. Chesnut'
'Phillip E. Fanwick'
'Ian P. Rothwell'

_publ_section_title
;
 Synthesis, stereochemistry, bonding and fluxionality of
 2-(inden-3-yl)phenols and their cyclopentadienyl titanium derivatives
;
_journal_issue 24
_journal_name_full 'Dalton Trans.'
_journal_page_first 4580
_journal_page_last 4589
_journal_paper_doi 10.1039/b310415j
_journal_year 2003
_chemical_formula_moiety 'C31 H38 Cl2 O1 Ti1'
_chemical_formula_sum 'C31 H38 Cl2 O Ti'
_chemical_formula_weight 545.45
_chemical_name_systematic ' ?'
_space_group_IT_number 14
_symmetry_cell_setting monoclinic
_symmetry_space_group_name_Hall '-P 2ybc'
_symmetry_space_group_name_H-M 'P 1 21/c 1'
_atom_type_scat_source 'International Tables for Crystallography (Vol C)'
_audit_creation_date 28-10-02
_audit_creation_method from_MolEN_and_SHELXL
_audit_update_record ' ?'
_cell_angle_alpha 90.00
_cell_angle_beta 94.3954(14)
_cell_angle_gamma 90.00
_cell_formula_units_Z 4
_cell_length_a 13.5218(2)
_cell_length_b 9.8978(2)
_cell_length_c 21.7332(3)
_cell_measurement_reflns_used 27797
_cell_measurement_temperature 150
_cell_measurement_theta_max 27
_cell_measurement_theta_min 1
_cell_volume 2900.13(8)
_computing_cell_refinement DENZO/SCALEPACK_(Otwinowski,_1996)
_computing_data_collection Collect_(Nonius,_1998)
_computing_data_reduction DENZO/SCALEPACK_(Otwinowski,_1996)
_computing_molecular_graphics
;
ORTEP (Johnson, 1976)
PLUTON (Spek, 1991)
;
_computing_publication_material CIF_VAX_MolEN_(Fair,_1990)
_computing_structure_refinement SHELX97_(Sheldrick,_1997)
_computing_structure_solution PATTY_(DIRDIF99,_Beurskins,_1999)
_diffrn_ambient_temperature 150
_diffrn_measured_fraction_theta_full 0.9937
_diffrn_measured_fraction_theta_max 0.9937
_diffrn_measurement_device_type Nonius_KappaCCD
_diffrn_radiation_type MO-K\a
_diffrn_radiation_wavelength 0.71073
_diffrn_reflns_av_R_equivalents 0.054
_diffrn_reflns_limit_h_max 17
_diffrn_reflns_limit_h_min 0
_diffrn_reflns_limit_k_max 12
_diffrn_reflns_limit_k_min 0
_diffrn_reflns_limit_l_max 27
_diffrn_reflns_limit_l_min -28
_diffrn_reflns_number 27797
_diffrn_reflns_theta_full 27.5
_diffrn_reflns_theta_max 27.49
_diffrn_reflns_theta_min 1.51
_exptl_absorpt_coefficient_mu 0.497
_exptl_absorpt_correction_T_max 0.9980
_exptl_absorpt_correction_T_min 0.8291
_exptl_absorpt_correction_type refined_empirical_(Otwinowski_&_Minor,_1996
_exptl_crystal_colour orange
_exptl_crystal_density_diffrn 1.25
_exptl_crystal_description chunk
_exptl_crystal_F_000 1152
_exptl_crystal_size_max 0.00
_exptl_crystal_size_mid 0.00
_exptl_crystal_size_min 0.00
_refine_diff_density_max 0.63
_refine_diff_density_min -0.53
_refine_ls_extinction_method none
_refine_ls_goodness_of_fit_ref 1.027
_refine_ls_hydrogen_treatment H_atoms_riding
_refine_ls_matrix_type full
_refine_ls_number_parameters 325
_refine_ls_number_reflns 6542
_refine_ls_number_restraints 0
_refine_ls_R_factor_gt 0.050
_refine_ls_shift/su_max 0.002
_refine_ls_structure_factor_coef Fsqd
_refine_ls_weighting_details '1/[\s^2^(Fo^2^)+(0.0614P)^2^+2.7344P] where P=(Fo^2^+2Fc^2^)/3  '
_refine_ls_weighting_scheme calc
_refine_ls_wR_factor_ref 0.119
_reflns_number_gt 5401
_reflns_number_total 6559
_reflns_threshold_expression >2.0\s(I)
_cod_data_source_file b310415j.txt
_cod_data_source_block LTTI32
_cod_depositor_comments
;
The following automatic conversions were performed:
'_refine_ls_weighting_scheme' value 'calc ' changed to 'calc' according to
'/home/saulius/struct/CIF-dictionaries/cif_core.dic' dictionary named
'cif_core.dic' version 2.4.1 from 2010-06-29.

'_geom_angle_publ_flag'
value 'YES' changed to 'yes' according to
'/home/saulius/struct/CIF-dictionaries/cif_core.dic' dictionary named
'cif_core.dic' version 2.4.1 from 2010-06-29 (91
time).

'_geom_bond_publ_flag' value 'YES' changed to 'yes' according to
'/home/saulius/struct/CIF-dictionaries/cif_core.dic' dictionary named
'cif_core.dic' version 2.4.1 from 2010-06-29 (42 times).

Automatic conversion script
Id: cif_fix_enum 1527 2010-12-29 10:47:43Z saulius 
;
_cod_original_formula_sum 'C31 H38 Cl2 O1 Ti1'
_cod_database_code 7013598

loop_
_symmetry_equiv_pos_as_xyz
'x, y, z'
'-x, y+1/2, -z+1/2'
'-x, -y, -z'
'x, -y+1/2, z+1/2'

loop_
_atom_site_label
_atom_site_type_symbol
_atom_site_fract_x
_atom_site_fract_y
_atom_site_fract_z
_atom_site_U_iso_or_equiv
_atom_site_adp_type
_atom_site_occupancy
_atom_site_symmetry_multiplicity
_atom_site_calc_flag
_atom_site_refinement_flags
_atom_site_disorder_assembly
_atom_site_disorder_group
Ti Ti 0.10790(3) 0.16214(4) 0.92337(2) 0.02711(13) Uani 1 1 d . . .
Cl(1) Cl 0.02968(5) -0.03201(7) 0.89367(3) 0.04073(18) Uani 1 1 d . . .
Cl(2) Cl 0.19798(5) 0.09249(7) 1.00941(3) 0.03638(17) Uani 1 1 d . . .
O(1) O 0.19170(11) 0.18427(16) 0.86438(7) 0.0253(4) Uani 1 1 d . . .
C(1) C -0.0368(2) 0.2810(4) 0.89542(16) 0.0548(9) Uani 1 1 d . . .
C(2) C -0.0463(2) 0.2364(3) 0.95614(14) 0.0412(7) Uani 1 1 d . . .
C(3) C 0.0265(2) 0.2985(3) 0.99409(14) 0.0431(7) Uani 1 1 d . . .
C(4) C 0.0828(2) 0.3821(3) 0.9575(2) 0.0584(10) Uani 1 1 d . . .
C(5) C 0.0419(3) 0.3712(3) 0.89646(19) 0.0616(11) Uani 1 1 d . . .
C(11) C 0.24777(16) 0.2475(2) 0.82265(10) 0.0224(5) Uani 1 1 d . . .
C(12) C 0.32092(17) 0.3383(2) 0.84577(10) 0.0235(5) Uani 1 1 d . . .
C(13) C 0.38179(17) 0.4006(3) 0.80492(11) 0.0264(5) Uani 1 1 d . . .
C(14) C 0.37245(17) 0.3742(2) 0.74217(10) 0.0256(5) Uani 1 1 d . . .
C(15) C 0.29783(17) 0.2848(2) 0.72086(10) 0.0252(5) Uani 1 1 d . . .
C(16) C 0.23378(17) 0.2198(2) 0.75864(10) 0.0244(5) Uani 1 1 d . . .
C(21) C 0.33677(17) 0.3741(2) 0.91213(10) 0.0251(5) Uani 1 1 d . . .
C(22) C 0.38072(17) 0.2945(3) 0.95666(11) 0.0272(5) Uani 1 1 d . . .
C(23) C 0.39117(18) 0.3688(3) 1.01703(11) 0.0300(5) Uani 1 1 d . . .
C(24) C 0.34868(17) 0.5062(3) 1.00122(11) 0.0270(5) Uani 1 1 d . . .
C(25) C 0.33974(18) 0.6164(3) 1.03957(11) 0.0325(6) Uani 1 1 d . . .
C(26) C 0.29827(19) 0.7332(3) 1.01252(12) 0.0370(6) Uani 1 1 d . . .
C(27) C 0.26610(19) 0.7374(3) 0.95063(13) 0.0355(6) Uani 1 1 d . . .
C(28) C 0.27355(17) 0.6259(3) 0.91125(11) 0.0288(5) Uani 1 1 d . . .
C(29) C 0.31688(16) 0.5095(2) 0.93781(10) 0.0252(5) Uani 1 1 d . . .
C(141) C 0.43765(19) 0.4425(3) 0.69660(11) 0.0322(6) Uani 1 1 d . . .
C(142) C 0.4851(5) 0.3401(5) 0.6581(3) 0.131(3) Uani 1 1 d . . .
C(143) C 0.3722(4) 0.5266(8) 0.6531(3) 0.167(4) Uani 1 1 d . . .
C(144) C 0.5170(4) 0.5259(7) 0.72779(18) 0.141(3) Uani 1 1 d . . .
C(161) C 0.15371(19) 0.1239(3) 0.72989(11) 0.0310(5) Uani 1 1 d . . .
C(162) C 0.1532(2) 0.1192(3) 0.65933(12) 0.0418(7) Uani 1 1 d . . .
C(163) C 0.1733(2) -0.0198(3) 0.75486(13) 0.0401(6) Uani 1 1 d . . .
C(164) C 0.05026(19) 0.1732(3) 0.74455(13) 0.0414(7) Uani 1 1 d . . .
C(221) C 0.42031(19) 0.1553(3) 0.95005(12) 0.0341(6) Uani 1 1 d . . .
C(251) C 0.3741(2) 0.6104(3) 1.10706(12) 0.0422(7) Uani 1 1 d . . .
C(281) C 0.2339(2) 0.6400(3) 0.84492(12) 0.0378(6) Uani 1 1 d . . .
H(1) H -0.0772 0.2540 0.8599 0.066 Uiso 1 1 calc R . .
H(2) H -0.0945 0.1744 0.9688 0.049 Uiso 1 1 calc R . .
H(3) H 0.0370 0.2870 1.0375 0.052 Uiso 1 1 calc R . .
H(4) H 0.1382 0.4359 0.9716 0.070 Uiso 1 1 calc R . .
H(5) H 0.0642 0.4175 0.8618 0.074 Uiso 1 1 calc R . .
H(13) H 0.4310 0.4627 0.8207 0.032 Uiso 1 1 calc R . .
H(15) H 0.2901 0.2670 0.6778 0.030 Uiso 1 1 calc R . .
H(26) H 0.2920 0.8115 1.0372 0.044 Uiso 1 1 calc R . .
H(27) H 0.2379 0.8188 0.9341 0.043 Uiso 1 1 calc R . .
H(14A) H 0.5222 0.3861 0.6273 0.197 Uiso 1 1 calc R . .
H(14B) H 0.4338 0.2829 0.6372 0.197 Uiso 1 1 calc R . .
H(14C) H 0.5305 0.2841 0.6845 0.197 Uiso 1 1 calc R . .
H(14D) H 0.3546 0.6104 0.6737 0.250 Uiso 1 1 calc R . .
H(14E) H 0.3117 0.4761 0.6405 0.250 Uiso 1 1 calc R . .
H(14F) H 0.4074 0.5484 0.6166 0.250 Uiso 1 1 calc R . .
H(14G) H 0.5617 0.4681 0.7538 0.211 Uiso 1 1 calc R . .
H(14H) H 0.4875 0.5941 0.7535 0.211 Uiso 1 1 calc R . .
H(14I) H 0.5544 0.5708 0.6968 0.211 Uiso 1 1 calc R . .
H(16A) H 0.1413 0.2102 0.6425 0.063 Uiso 1 1 calc R . .
H(16B) H 0.1006 0.0584 0.6427 0.063 Uiso 1 1 calc R . .
H(16C) H 0.2175 0.0862 0.6476 0.063 Uiso 1 1 calc R . .
H(16D) H 0.2377 -0.0515 0.7428 0.060 Uiso 1 1 calc R . .
H(16E) H 0.1209 -0.0805 0.7378 0.060 Uiso 1 1 calc R . .
H(16F) H 0.1737 -0.0190 0.8000 0.060 Uiso 1 1 calc R . .
H(16G) H 0.0456 0.1728 0.7893 0.062 Uiso 1 1 calc R . .
H(16H) H -0.0004 0.1131 0.7249 0.062 Uiso 1 1 calc R . .
H(16I) H 0.0397 0.2652 0.7287 0.062 Uiso 1 1 calc R . .
H(22A) H 0.4050 0.1238 0.9076 0.051 Uiso 1 1 calc R . .
H(22B) H 0.3897 0.0946 0.9787 0.051 Uiso 1 1 calc R . .
H(22C) H 0.4924 0.1559 0.9594 0.051 Uiso 1 1 calc R . .
H(23A) H 0.4616 0.3755 1.0328 0.036 Uiso 1 1 calc R . .
H(23B) H 0.3534 0.3233 1.0483 0.036 Uiso 1 1 calc R . .
H(25A) H 0.3791 0.5159 1.1203 0.063 Uiso 1 1 calc R . .
H(25B) H 0.3263 0.6577 1.1311 0.063 Uiso 1 1 calc R . .
H(25C) H 0.4392 0.6538 1.1137 0.063 Uiso 1 1 calc R . .
H(28A) H 0.2881 0.6647 0.8196 0.057 Uiso 1 1 calc R . .
H(28B) H 0.1829 0.7105 0.8416 0.057 Uiso 1 1 calc R . .
H(28C) H 0.2049 0.5540 0.8303 0.057 Uiso 1 1 calc R . .

loop_
_atom_site_aniso_label
_atom_site_aniso_U_11
_atom_site_aniso_U_22
_atom_site_aniso_U_33
_atom_site_aniso_U_12
_atom_site_aniso_U_13
_atom_site_aniso_U_23
Ti 0.0245(2) 0.0259(2) 0.0321(2) 0.00241(18) 0.00961(17) 0.00742(17)
Cl(1) 0.0384(4) 0.0372(4) 0.0478(4) -0.0110(3) 0.0113(3) 0.0048(3)
Cl(2) 0.0367(3) 0.0386(4) 0.0344(3) 0.0025(3) 0.0066(3) 0.0102(3)
O(1) 0.0230(8) 0.0253(9) 0.0281(8) -0.0009(7) 0.0057(6) 0.0047(6)
C(1) 0.0405(17) 0.069(2) 0.0556(19) 0.0298(17) 0.0095(14) 0.0154(16)
C(2) 0.0282(13) 0.0421(17) 0.0559(17) 0.0073(12) 0.0193(12) 0.0070(13)
C(3) 0.0403(16) 0.0372(16) 0.0538(17) 0.0104(13) 0.0173(13) -0.0036(13)
C(4) 0.0403(17) 0.0239(15) 0.115(3) 0.0028(13) 0.0350(19) -0.0041(17)
C(5) 0.059(2) 0.047(2) 0.085(3) 0.0325(17) 0.044(2) 0.0378(18)
C(11) 0.0203(11) 0.0228(12) 0.0249(11) 0.0024(9) 0.0066(8) 0.0049(9)
C(12) 0.0239(11) 0.0225(12) 0.0244(11) 0.0018(9) 0.0029(9) 0.0033(9)
C(13) 0.0266(12) 0.0258(13) 0.0268(12) -0.0054(10) 0.0014(9) 0.0010(9)
C(14) 0.0270(12) 0.0255(13) 0.0243(12) -0.0025(10) 0.0022(9) 0.0055(9)
C(15) 0.0294(12) 0.0240(12) 0.0221(11) -0.0010(10) 0.0021(9) 0.0025(9)
C(16) 0.0230(11) 0.0222(12) 0.0279(12) 0.0007(9) 0.0016(9) 0.0030(9)
C(21) 0.0231(11) 0.0280(13) 0.0245(12) -0.0012(9) 0.0037(9) 0.0020(9)
C(22) 0.0245(12) 0.0305(13) 0.0270(12) 0.0020(10) 0.0049(9) 0.0035(10)
C(23) 0.0265(12) 0.0393(15) 0.0240(12) 0.0008(11) 0.0017(9) 0.0041(10)
C(24) 0.0202(11) 0.0330(14) 0.0280(12) -0.0019(10) 0.0029(9) -0.0003(10)
C(25) 0.0251(12) 0.0405(15) 0.0324(13) -0.0038(11) 0.0041(10) -0.0061(11)
C(26) 0.0329(14) 0.0364(16) 0.0416(15) 0.0001(12) 0.0025(11) -0.0115(12)
C(27) 0.0320(13) 0.0280(14) 0.0463(15) 0.0024(11) 0.0021(11) -0.0013(11)
C(28) 0.0231(12) 0.0309(14) 0.0325(13) -0.0011(10) 0.0016(9) 0.0026(10)
C(29) 0.0214(11) 0.0279(13) 0.0268(12) -0.0030(9) 0.0041(9) 0.0004(9)
C(141) 0.0350(13) 0.0368(15) 0.0252(12) -0.0121(11) 0.0045(10) 0.0076(10)
C(142) 0.193(6) 0.078(3) 0.143(5) -0.060(4) 0.144(5) -0.039(3)
C(143) 0.070(3) 0.223(7) 0.212(7) 0.022(4) 0.044(4) 0.195(6)
C(144) 0.150(5) 0.235(7) 0.041(2) -0.165(5) 0.032(2) -0.022(3)
C(161) 0.0315(13) 0.0296(14) 0.0316(13) -0.0108(11) 0.0008(10) 0.0005(10)
C(162) 0.0461(16) 0.0455(17) 0.0332(14) -0.0180(14) -0.0002(12) -0.0033(12)
C(163) 0.0495(17) 0.0275(15) 0.0439(15) -0.0111(12) 0.0067(12) -0.0020(11)
C(164) 0.0274(13) 0.0533(19) 0.0428(15) -0.0077(13) -0.0012(11) 0.0009(13)
C(221) 0.0327(13) 0.0349(15) 0.0353(14) 0.0088(11) 0.0070(10) 0.0053(11)
C(251) 0.0431(16) 0.0507(18) 0.0326(14) -0.0064(14) 0.0018(11) -0.0085(12)
C(281) 0.0402(15) 0.0331(15) 0.0390(15) 0.0063(12) -0.0040(11) 0.0064(11)

loop_
_geom_angle_atom_site_label_1
_geom_angle_atom_site_label_2
_geom_angle_atom_site_label_3
_geom_angle
_geom_angle_publ_flag
O(1) Ti Cl(2) 107.43(6) yes
O(1) Ti Cl(1) 101.97(6) yes
Cl(2) Ti Cl(1) 100.80(3) yes
O(1) Ti C(5) 87.84(9) yes
Cl(2) Ti C(5) 130.98(12) yes
Cl(1) Ti C(5) 121.68(12) yes
O(1) Ti C(1) 108.52(10) yes
Cl(2) Ti C(1) 139.51(9) yes
Cl(1) Ti C(1) 89.40(11) yes
C(5) Ti C(1) 34.87(13) yes
O(1) Ti C(4) 103.24(10) yes
Cl(2) Ti C(4) 95.98(11) yes
Cl(1) Ti C(4) 143.77(9) yes
C(5) Ti C(4) 35.12(14) yes
C(1) Ti C(4) 58.04(14) yes
O(1) Ti C(2) 142.89(9) yes
Cl(2) Ti C(2) 106.06(8) yes
Cl(1) Ti C(2) 86.92(8) yes
C(5) Ti C(2) 57.81(10) yes
C(1) Ti C(2) 34.85(10) yes
C(4) Ti C(2) 57.51(11) yes
O(1) Ti C(3) 138.05(9) yes
Cl(2) Ti C(3) 83.40(8) yes
Cl(1) Ti C(3) 115.92(8) yes
C(5) Ti C(3) 57.76(12) yes
C(1) Ti C(3) 57.29(12) yes
C(4) Ti C(3) 34.82(11) yes
C(2) Ti C(3) 33.79(11) yes
C(11) O(1) Ti 159.93(15) yes
C(5) C(1) C(2) 108.2(3) yes
C(5) C(1) Ti 72.06(17) yes
C(2) C(1) Ti 74.44(16) yes
C(3) C(2) C(1) 107.9(3) yes
C(3) C(2) Ti 73.35(15) yes
C(1) C(2) Ti 70.70(15) yes
C(2) C(3) C(4) 108.4(3) yes
C(2) C(3) Ti 72.86(16) yes
C(4) C(3) Ti 70.85(17) yes
C(5) C(4) C(3) 107.4(3) yes
C(5) C(4) Ti 71.57(19) yes
C(3) C(4) Ti 74.33(17) yes
C(1) C(5) C(4) 108.1(3) yes
C(1) C(5) Ti 73.07(18) yes
C(4) C(5) Ti 73.31(18) yes
O(1) C(11) C(12) 117.71(19) yes
O(1) C(11) C(16) 121.3(2) yes
C(12) C(11) C(16) 120.9(2) yes
C(13) C(12) C(11) 119.2(2) yes
C(13) C(12) C(21) 117.6(2) yes
C(11) C(12) C(21) 123.2(2) yes
C(14) C(13) C(12) 121.9(2) yes
C(13) C(14) C(15) 117.1(2) yes
C(13) C(14) C(141) 122.7(2) yes
C(15) C(14) C(141) 120.2(2) yes
C(14) C(15) C(16) 124.3(2) yes
C(15) C(16) C(11) 116.5(2) yes
C(15) C(16) C(161) 119.7(2) yes
C(11) C(16) C(161) 123.8(2) yes
C(22) C(21) C(29) 109.9(2) yes
C(22) C(21) C(12) 125.5(2) yes
C(29) C(21) C(12) 124.3(2) yes
C(21) C(22) C(221) 127.8(2) yes
C(21) C(22) C(23) 110.3(2) yes
C(221) C(22) C(23) 121.8(2) yes
C(22) C(23) C(24) 103.54(19) yes
C(25) C(24) C(29) 122.4(2) yes
C(25) C(24) C(23) 128.6(2) yes
C(29) C(24) C(23) 109.0(2) yes
C(24) C(25) C(26) 116.8(2) yes
C(24) C(25) C(251) 121.4(3) yes
C(26) C(25) C(251) 121.8(2) yes
C(27) C(26) C(25) 121.4(2) yes
C(26) C(27) C(28) 122.5(3) yes
C(29) C(28) C(27) 116.3(2) yes
C(29) C(28) C(281) 125.4(2) yes
C(27) C(28) C(281) 118.3(2) yes
C(28) C(29) C(24) 120.6(2) yes
C(28) C(29) C(21) 132.2(2) yes
C(24) C(29) C(21) 107.2(2) yes
C(144) C(141) C(142) 108.0(4) yes
C(144) C(141) C(143) 110.7(5) yes
C(142) C(141) C(143) 106.4(5) yes
C(144) C(141) C(14) 112.6(2) yes
C(142) C(141) C(14) 110.9(2) yes
C(143) C(141) C(14) 108.2(2) yes
C(162) C(161) C(16) 112.0(2) yes
C(162) C(161) C(164) 106.4(2) yes
C(16) C(161) C(164) 110.1(2) yes
C(162) C(161) C(163) 108.2(2) yes
C(16) C(161) C(163) 109.3(2) yes
C(164) C(161) C(163) 110.8(2) yes

loop_
_geom_bond_atom_site_label_1
_geom_bond_atom_site_label_2
_geom_bond_distance
_geom_bond_publ_flag
Ti O(1) 1.7885(15) yes
Ti Cl(2) 2.2597(8) yes
Ti Cl(1) 2.2634(8) yes
Ti C(5) 2.311(3) yes
Ti C(1) 2.324(3) yes
Ti C(4) 2.333(3) yes
Ti C(2) 2.372(2) yes
Ti C(3) 2.378(3) yes
O(1) C(11) 1.376(3) yes
C(1) C(5) 1.389(5) yes
C(1) C(2) 1.407(4) yes
C(2) C(3) 1.380(4) yes
C(3) C(4) 1.410(4) yes
C(4) C(5) 1.401(6) yes
C(11) C(12) 1.401(3) yes
C(11) C(16) 1.416(3) yes
C(12) C(13) 1.399(3) yes
C(12) C(21) 1.485(3) yes
C(13) C(14) 1.385(3) yes
C(14) C(15) 1.394(3) yes
C(14) C(141) 1.533(3) yes
C(15) C(16) 1.396(3) yes
C(16) C(161) 1.536(3) yes
C(21) C(22) 1.350(3) yes
C(21) C(29) 1.484(3) yes
C(22) C(221) 1.489(4) yes
C(22) C(23) 1.501(3) yes
C(23) C(24) 1.506(4) yes
C(24) C(25) 1.383(4) yes
C(24) C(29) 1.412(3) yes
C(25) C(26) 1.395(4) yes
C(25) C(251) 1.505(4) yes
C(26) C(27) 1.382(4) yes
C(27) C(28) 1.405(4) yes
C(28) C(29) 1.397(3) yes
C(28) C(281) 1.506(4) yes
C(141) C(144) 1.476(4) yes
C(141) C(142) 1.490(5) yes
C(141) C(143) 1.498(5) yes
C(161) C(162) 1.534(4) yes
C(161) C(164) 1.538(4) yes
C(161) C(163) 1.538(4) yes
